data_7025576
loop_
_publ_author_name
'El Habra, Naida'
'Benetollo, Franco'
'Casarin, Maurizio'
'Bolzan, Marco'
'Sartori, Andrea'
'Rossetto, Gilberto'

_publ_section_title
;
 Synthesis and characterization of calcium beta-diketonate complexes.
 X-ray crystal and molecular structures of: [{Ca(tmhd)2}2(18-crown-6)],
 [Ca(dpp)2(thf)2] and [Ca(dpp)2(triglyme)].
;
_journal_issue 34
_journal_name_full 'Dalton transactions (Cambridge, England : 2003)'
_journal_page_first 8064
_journal_page_last 8070
_journal_paper_doi 10.1039/c001854f
_journal_volume 39
_journal_year 2010
_chemical_formula_moiety '[(Ca(tmhd)~2~)~2~(18-crown-6)]'
_chemical_formula_sum 'C56 H100 Ca2 O14'
_chemical_formula_weight 1077.52
_space_group_IT_number 2
_symmetry_cell_setting triclinic
_symmetry_space_group_name_Hall '-P 1'
_symmetry_space_group_name_H-M 'P -1'
_atom_sites_solution_hydrogens geom
_atom_sites_solution_primary direct
_atom_sites_solution_secondary difmap
_audit_creation_method SHELXL-97
_cell_angle_alpha 72.84(3)
_cell_angle_beta 80.19(3)
_cell_angle_gamma 72.33(3)
_cell_formula_units_Z 1
_cell_length_a 10.558(2)
_cell_length_b 10.574(2)
_cell_length_c 15.776(3)
_cell_measurement_temperature 293(2)
_cell_volume 1597.1(6)
_computing_structure_refinement 'SHELXL-97 (Sheldrick, 1997)'
_computing_structure_solution 'SIR97 (Altomare et al. 1999)'
_diffrn_ambient_temperature 293(2)
_diffrn_measured_fraction_theta_full 0.993
_diffrn_measured_fraction_theta_max 0.993
_diffrn_measurement_device_type ' Philips PW1100 '
_diffrn_measurement_method \Q/2\Q
_diffrn_radiation_monochromator graphite
_diffrn_radiation_source 'fine-focus sealed tube'
_diffrn_radiation_type MoK\a
_diffrn_radiation_wavelength 0.71073
_diffrn_reflns_av_R_equivalents 0.0206
_diffrn_reflns_av_sigmaI/netI 0.0313
_diffrn_reflns_limit_h_max 13
_diffrn_reflns_limit_h_min 0
_diffrn_reflns_limit_k_max 13
_diffrn_reflns_limit_k_min -12
_diffrn_reflns_limit_l_max 20
_diffrn_reflns_limit_l_min -19
_diffrn_reflns_number 7307
_diffrn_reflns_theta_full 26.98
_diffrn_reflns_theta_max 26.98
_diffrn_reflns_theta_min 3.69
_exptl_absorpt_coefficient_mu 0.234
_exptl_absorpt_correction_T_max 0.9099
_exptl_absorpt_correction_T_min 0.6855
_exptl_absorpt_correction_type psi-scan
_exptl_absorpt_process_details 'A. T. C. North, et al. Acta Crystallogr., A24 (1968) 351'
_exptl_crystal_colour colorless
_exptl_crystal_density_diffrn 1.120
_exptl_crystal_density_method 'not measured'
_exptl_crystal_description prism
_exptl_crystal_F_000 588
_exptl_crystal_size_max 0.6
_exptl_crystal_size_mid 0.5
_exptl_crystal_size_min 0.5
_refine_diff_density_max 0.259
_refine_diff_density_min -0.243
_refine_diff_density_rms 0.045
_refine_ls_extinction_method none
_refine_ls_goodness_of_fit_ref 1.177
_refine_ls_hydrogen_treatment constr
_refine_ls_matrix_type full
_refine_ls_number_parameters 369
_refine_ls_number_reflns 6931
_refine_ls_number_restraints 1
_refine_ls_restrained_S_all 1.178
_refine_ls_R_factor_all 0.0571
_refine_ls_R_factor_gt 0.0498
_refine_ls_shift/su_max 0.000
_refine_ls_shift/su_mean 0.000
_refine_ls_structure_factor_coef Fsqd
_refine_ls_weighting_details 'calc w=1/[\s^2^(Fo^2^)+(0.0272P)^2^+0.8482P] where P=(Fo^2^+2Fc^2^)/3'
_refine_ls_weighting_scheme calc
_refine_ls_wR_factor_gt 0.1186
_refine_ls_wR_factor_ref 0.1248
_reflns_number_gt 6301
_reflns_number_total 6931
_reflns_threshold_expression >2sigma(I)
_cod_data_source_file c001854f.txt
_cod_data_source_block new-crown1
_cod_original_cell_volume 1597.1(5)
_cod_original_sg_symbol_H-M P-1
_cod_database_code 7025576

loop_
_symmetry_equiv_pos_as_xyz
'x, y, z'
'-x, -y, -z'

loop_
_atom_site_label
_atom_site_type_symbol
_atom_site_fract_x
_atom_site_fract_y
_atom_site_fract_z
_atom_site_U_iso_or_equiv
_atom_site_adp_type
_atom_site_occupancy
_atom_site_symmetry_multiplicity
_atom_site_calc_flag
_atom_site_refinement_flags
_atom_site_disorder_assembly
_atom_site_disorder_group
Ca Ca 0.48384(4) -0.67583(3) -0.35034(2) 0.03676(11) Uani 1 1 d . . .
O1 O 0.38060(13) -0.41670(13) -0.42294(9) 0.0462(3) Uani 1 1 d . . .
O2 O 0.25370(14) -0.61605(15) -0.40333(10) 0.0523(3) Uani 1 1 d . . .
O3 O 0.46555(14) -0.77693(15) -0.47820(9) 0.0500(3) Uani 1 1 d . . .
O4 O 0.68793(14) -0.83403(14) -0.37020(10) 0.0498(3) Uani 1 1 d . . .
O5 O 0.65009(13) -0.59170(13) -0.32052(9) 0.0467(3) Uani 1 1 d . . .
O6 O 0.41801(17) -0.85988(14) -0.25916(10) 0.0570(4) Uani 1 1 d . . .
O7 O 0.36710(16) -0.59864(14) -0.23073(9) 0.0526(4) Uani 1 1 d . . .
C1 C 0.2398(2) -0.3829(2) -0.42842(16) 0.0571(5) Uani 1 1 d . . .
H1A H 0.2092 -0.2913 -0.4669 0.068 Uiso 1 1 calc R . .
H1B H 0.1928 -0.3848 -0.3698 0.068 Uiso 1 1 calc R . .
C2 C 0.2127(2) -0.4856(2) -0.46503(15) 0.0585(5) Uani 1 1 d . . .
H2A H 0.1183 -0.4632 -0.4722 0.070 Uiso 1 1 calc R . .
H2B H 0.2622 -0.4865 -0.5227 0.070 Uiso 1 1 calc R . .
C3 C 0.2376(3) -0.7286(3) -0.42917(18) 0.0668(6) Uani 1 1 d . . .
H3A H 0.1487 -0.7052 -0.4479 0.080 Uiso 1 1 calc R . .
H3B H 0.2469 -0.8084 -0.3784 0.080 Uiso 1 1 calc R . .
C4 C 0.3383(3) -0.7628(3) -0.50331(18) 0.0685(7) Uani 1 1 d . . .
H4A H 0.3353 -0.8478 -0.5136 0.082 Uiso 1 1 calc R . .
H4B H 0.3199 -0.6902 -0.5577 0.082 Uiso 1 1 calc R . .
C5 C 0.5709(2) -0.8046(2) -0.54548(13) 0.0509(5) Uani 1 1 d . . .
H5A H 0.5537 -0.8665 -0.5741 0.061 Uiso 1 1 calc R . .
H5B H 0.6541 -0.8501 -0.5181 0.061 Uiso 1 1 calc R . .
C6 C 0.5849(2) -0.6752(2) -0.61481(13) 0.0517(5) Uani 1 1 d . . .
H6A H 0.6534 -0.6992 -0.6612 0.062 Uiso 1 1 calc R . .
H6B H 0.5014 -0.6291 -0.6418 0.062 Uiso 1 1 calc R . .
C7 C 0.78699(19) -0.8738(2) -0.32635(13) 0.0452(4) Uani 1 1 d . . .
C8 C 0.8232(2) -0.7928(2) -0.28401(17) 0.0635(6) Uani 1 1 d . . .
H8 H 0.9001 -0.8324 -0.2541 0.078(8) Uiso 1 1 calc R . .
C9 C 0.75498(19) -0.6586(2) -0.28253(12) 0.0422(4) Uani 1 1 d . . .
C10 C 0.8123(2) -0.5838(2) -0.23377(14) 0.0492(5) Uani 1 1 d . . .
C11 C 0.9338(4) -0.5477(5) -0.2908(3) 0.1209(16) Uani 1 1 d . . .
H11A H 0.9630 -0.4886 -0.2669 0.145 Uiso 1 1 calc R . .
H11B H 0.9111 -0.5014 -0.3506 0.145 Uiso 1 1 calc R . .
H11C H 1.0043 -0.6303 -0.2909 0.145 Uiso 1 1 calc R . .
C12 C 0.7124(3) -0.4497(3) -0.2237(2) 0.0773(8) Uani 1 1 d . . .
H12A H 0.6317 -0.4683 -0.1912 0.093 Uiso 1 1 calc R . .
H12B H 0.6930 -0.3896 -0.2815 0.093 Uiso 1 1 calc R . .
H12C H 0.7495 -0.4066 -0.1919 0.093 Uiso 1 1 calc R . .
C13 C 0.8484(5) -0.6726(3) -0.1424(2) 0.1204(16) Uani 1 1 d . . .
H13A H 0.9207 -0.7516 -0.1481 0.145 Uiso 1 1 calc R . .
H13B H 0.7725 -0.7021 -0.1097 0.145 Uiso 1 1 calc R . .
H13C H 0.8751 -0.6208 -0.1112 0.145 Uiso 1 1 calc R . .
C14 C 0.8750(2) -1.0224(2) -0.31853(18) 0.0620(6) Uani 1 1 d . . .
C15 C 1.0182(3) -1.0207(4) -0.3547(3) 0.1206(15) Uani 1 1 d . . .
H15A H 1.0530 -0.9797 -0.3202 0.145 Uiso 1 1 calc R . .
H15B H 1.0196 -0.9683 -0.4158 0.145 Uiso 1 1 calc R . .
H15C H 1.0721 -1.1132 -0.3507 0.145 Uiso 1 1 calc R . .
C16 C 0.8231(3) -1.0911(3) -0.3719(2) 0.0913(10) Uani 1 1 d . . .
H16A H 0.8779 -1.1836 -0.3663 0.110 Uiso 1 1 calc R . .
H16B H 0.8257 -1.0408 -0.4335 0.110 Uiso 1 1 calc R . .
H16C H 0.7329 -1.0925 -0.3499 0.110 Uiso 1 1 calc R . .
C17 C 0.8721(5) -1.1022(3) -0.2211(2) 0.1166(14) Uani 1 1 d . . .
H17A H 0.7818 -1.1022 -0.1983 0.140 Uiso 1 1 calc R . .
H17B H 0.9070 -1.0597 -0.1877 0.140 Uiso 1 1 calc R . .
H17C H 0.9255 -1.1951 -0.2158 0.140 Uiso 1 1 calc R . .
C18 C 0.3599(2) -0.88543(19) -0.18243(14) 0.0478(4) Uani 1 1 d . A .
C19 C 0.3095(2) -0.7913(2) -0.13086(14) 0.0537(5) Uani 1 1 d . . .
H19 H 0.2686 -0.8218 -0.0746 0.064 Uiso 1 1 calc R . .
C20 C 0.31561(19) -0.65437(19) -0.15688(12) 0.0425(4) Uani 1 1 d . . .
C21 C 0.2579(2) -0.5611(2) -0.09255(13) 0.0453(4) Uani 1 1 d . . .
C22 C 0.1589(3) -0.4320(3) -0.14030(17) 0.0673(6) Uani 1 1 d . . .
H22A H 0.0855 -0.4563 -0.1537 0.081 Uiso 1 1 calc R . .
H22B H 0.2024 -0.3881 -0.1946 0.081 Uiso 1 1 calc R . .
H22C H 0.1264 -0.3701 -0.1027 0.081 Uiso 1 1 calc R . .
C23 C 0.3728(3) -0.5202(3) -0.07153(19) 0.0723(7) Uani 1 1 d . . .
H23A H 0.3392 -0.4584 -0.0339 0.087 Uiso 1 1 calc R . .
H23B H 0.4156 -0.4756 -0.1259 0.087 Uiso 1 1 calc R . .
H23C H 0.4361 -0.6008 -0.0415 0.087 Uiso 1 1 calc R . .
C24 C 0.1876(3) -0.6283(3) -0.00574(16) 0.0703(7) Uani 1 1 d . . .
H24A H 0.1515 -0.5635 0.0296 0.084 Uiso 1 1 calc R . .
H24B H 0.2505 -0.7069 0.0266 0.084 Uiso 1 1 calc R . .
H24C H 0.1167 -0.6569 -0.0189 0.084 Uiso 1 1 calc R . .
C25 C 0.3455(3) -1.0335(2) -0.14426(17) 0.0627(6) Uani 1 1 d D . .
C27 C 0.1987(6) -1.0306(6) -0.1079(6) 0.118(2) Uani 0.70 1 d P A 1
H27A H 0.1403 -0.9724 -0.1527 0.142 Uiso 0.70 1 calc PR A 1
H27B H 0.1766 -0.9957 -0.0560 0.142 Uiso 0.70 1 calc PR A 1
H27C H 0.1884 -1.1221 -0.0924 0.142 Uiso 0.70 1 calc PR A 1
C26 C 0.4296(11) -1.1060(6) -0.0711(8) 0.176(5) Uani 0.70 1 d P A 1
H26A H 0.4141 -1.1947 -0.0442 0.211 Uiso 0.70 1 calc PR A 1
H26B H 0.4086 -1.0540 -0.0276 0.211 Uiso 0.70 1 calc PR A 1
H26C H 0.5217 -1.1172 -0.0935 0.211 Uiso 0.70 1 calc PR A 1
C28 C 0.3738(10) -1.1070(6) -0.2184(4) 0.123(3) Uani 0.70 1 d P A 1
H28A H 0.3594 -1.1967 -0.1944 0.148 Uiso 0.70 1 calc PR A 1
H28B H 0.4647 -1.1157 -0.2431 0.148 Uiso 0.70 1 calc PR A 1
H28C H 0.3151 -1.0547 -0.2642 0.148 Uiso 0.70 1 calc PR A 1
C261 C 0.4831(11) -1.1291(9) -0.1613(12) 0.111(5) Uani 0.30 1 d PD A 2
H26D H 0.4786 -1.2227 -0.1415 0.133 Uiso 0.30 1 calc PR A 2
H26E H 0.5463 -1.1170 -0.1292 0.133 Uiso 0.30 1 calc PR A 2
H26F H 0.5109 -1.1074 -0.2238 0.133 Uiso 0.30 1 calc PR A 2
C271 C 0.308(3) -1.0726(14) -0.0466(9) 0.131(7) Uani 0.30 1 d P A 2
H27D H 0.2220 -1.0141 -0.0330 0.157 Uiso 0.30 1 calc PR A 2
H27E H 0.3731 -1.0623 -0.0154 0.157 Uiso 0.30 1 calc PR A 2
H27F H 0.3041 -1.1665 -0.0284 0.157 Uiso 0.30 1 calc PR A 2
C281 C 0.2544(18) -1.0485(13) -0.1961(13) 0.116(5) Uani 0.30 1 d P A 2
H28D H 0.2442 -1.1402 -0.1754 0.139 Uiso 0.30 1 calc PR A 2
H28E H 0.2887 -1.0317 -0.2576 0.139 Uiso 0.30 1 calc PR A 2
H28F H 0.1693 -0.9837 -0.1899 0.139 Uiso 0.30 1 calc PR A 2

loop_
_atom_site_aniso_label
_atom_site_aniso_U_11
_atom_site_aniso_U_22
_atom_site_aniso_U_33
_atom_site_aniso_U_23
_atom_site_aniso_U_13
_atom_site_aniso_U_12
Ca 0.0423(2) 0.03326(18) 0.03553(18) -0.00904(13) -0.00695(14) -0.00926(14)
O1 0.0481(7) 0.0391(7) 0.0496(7) -0.0118(6) -0.0093(6) -0.0060(6)
O2 0.0511(8) 0.0574(8) 0.0487(8) -0.0081(6) -0.0098(6) -0.0179(7)
O3 0.0576(8) 0.0555(8) 0.0436(7) -0.0152(6) -0.0126(6) -0.0182(7)
O4 0.0494(8) 0.0469(7) 0.0570(8) -0.0221(6) -0.0205(6) -0.0015(6)
O5 0.0493(7) 0.0408(7) 0.0542(8) -0.0149(6) -0.0174(6) -0.0085(6)
O6 0.0863(11) 0.0383(7) 0.0467(8) -0.0120(6) 0.0054(7) -0.0223(7)
O7 0.0746(10) 0.0391(7) 0.0426(7) -0.0133(6) 0.0091(7) -0.0185(7)
C1 0.0449(11) 0.0519(12) 0.0604(13) -0.0061(10) -0.0046(9) -0.0012(9)
C2 0.0474(11) 0.0714(15) 0.0508(12) -0.0009(10) -0.0130(9) -0.0173(10)
C3 0.0618(14) 0.0753(16) 0.0752(16) -0.0149(13) -0.0149(12) -0.0354(12)
C4 0.0708(15) 0.0785(17) 0.0738(16) -0.0318(13) -0.0226(13) -0.0249(13)
C5 0.0712(13) 0.0369(9) 0.0432(10) -0.0145(8) -0.0122(9) -0.0045(9)
C6 0.0704(13) 0.0426(10) 0.0400(10) -0.0132(8) -0.0110(9) -0.0066(9)
C7 0.0462(10) 0.0412(10) 0.0484(10) -0.0135(8) -0.0123(8) -0.0057(8)
C8 0.0631(13) 0.0530(12) 0.0820(16) -0.0271(11) -0.0410(12) 0.0018(10)
C9 0.0449(10) 0.0460(10) 0.0404(9) -0.0126(8) -0.0092(7) -0.0149(8)
C10 0.0525(11) 0.0567(12) 0.0484(11) -0.0210(9) -0.0115(9) -0.0180(9)
C11 0.097(2) 0.190(4) 0.139(3) -0.104(3) 0.037(2) -0.096(3)
C12 0.0871(19) 0.0703(16) 0.093(2) -0.0429(15) -0.0236(15) -0.0185(14)
C13 0.218(5) 0.076(2) 0.079(2) -0.0189(16) -0.082(3) -0.021(2)
C14 0.0612(13) 0.0444(11) 0.0818(16) -0.0236(11) -0.0281(12) 0.0024(10)
C15 0.0642(18) 0.110(3) 0.204(5) -0.097(3) -0.006(2) 0.0040(18)
C16 0.104(2) 0.0516(14) 0.130(3) -0.0416(16) -0.051(2) 0.0026(14)
C17 0.167(4) 0.0586(18) 0.104(3) 0.0010(17) -0.056(3) 0.002(2)
C18 0.0585(12) 0.0359(9) 0.0473(10) -0.0037(8) -0.0089(9) -0.0147(8)
C19 0.0713(14) 0.0438(10) 0.0431(10) -0.0080(8) 0.0050(9) -0.0200(10)
C20 0.0463(10) 0.0419(10) 0.0387(9) -0.0113(7) -0.0023(7) -0.0110(8)
C21 0.0497(10) 0.0464(10) 0.0403(9) -0.0153(8) -0.0012(8) -0.0110(8)
C22 0.0711(15) 0.0601(14) 0.0605(14) -0.0216(11) -0.0058(11) 0.0027(12)
C23 0.0664(15) 0.0894(19) 0.0783(17) -0.0438(15) -0.0054(13) -0.0247(14)
C24 0.0885(18) 0.0715(16) 0.0504(13) -0.0238(12) 0.0159(12) -0.0250(14)
C25 0.0867(17) 0.0377(10) 0.0635(14) -0.0039(9) -0.0063(12) -0.0254(11)
C27 0.111(4) 0.079(3) 0.173(7) -0.035(4) 0.022(4) -0.055(3)
C26 0.227(9) 0.067(4) 0.232(11) 0.066(6) -0.169(9) -0.057(6)
C28 0.217(8) 0.059(3) 0.108(4) -0.034(3) 0.026(5) -0.067(4)
C261 0.114(9) 0.037(5) 0.129(11) 0.019(6) 0.011(9) 0.003(5)
C271 0.24(2) 0.057(7) 0.088(8) 0.014(6) 0.021(12) -0.075(12)
C281 0.139(12) 0.064(7) 0.162(15) -0.002(8) -0.051(11) -0.058(8)

loop_
_atom_type_symbol
_atom_type_description
_atom_type_scat_dispersion_real
_atom_type_scat_dispersion_imag
_atom_type_scat_source
C C 0.0033 0.0016 'International Tables Vol C Tables 4.2.6.8 and 6.1.1.4'
H H 0.0000 0.0000 'International Tables Vol C Tables 4.2.6.8 and 6.1.1.4'
O O 0.0106 0.0060 'International Tables Vol C Tables 4.2.6.8 and 6.1.1.4'
Ca Ca 0.2262 0.3064 'International Tables Vol C Tables 4.2.6.8 and 6.1.1.4'

loop_
_geom_angle_atom_site_label_1
_geom_angle_atom_site_label_2
_geom_angle_atom_site_label_3
_geom_angle
_geom_angle_site_symmetry_1
_geom_angle_site_symmetry_3
O6 Ca O7 75.83(6) . .
O6 Ca O4 85.43(6) . .
O7 Ca O4 133.87(6) . .
O6 Ca O5 124.22(6) . .
O7 Ca O5 83.35(6) . .
O4 Ca O5 73.07(5) . .
O6 Ca O2 81.94(6) . .
O7 Ca O2 83.69(6) . .
O4 Ca O2 135.30(5) . .
O5 Ca O2 146.39(5) . .
O6 Ca O1 139.06(6) . .
O7 Ca O1 77.77(6) . .
O4 Ca O1 134.88(6) . .
O5 Ca O1 82.51(5) . .
O2 Ca O1 64.47(5) . .
O6 Ca O3 84.68(5) . .
O7 Ca O3 143.69(6) . .
O4 Ca O3 73.07(5) . .
O5 Ca O3 132.57(5) . .
O2 Ca O3 63.20(5) . .
O1 Ca O3 99.11(5) . .
C1 O1 C6 111.78(16) . 2_644
C1 O1 Ca 113.09(12) . .
C6 O1 Ca 114.28(11) 2_644 .
C2 O2 C3 114.75(18) . .
C2 O2 Ca 115.91(12) . .
C3 O2 Ca 110.24(13) . .
C4 O3 C5 113.10(17) . .
C4 O3 Ca 119.85(13) . .
C5 O3 Ca 123.63(12) . .
C7 O4 Ca 129.00(13) . .
C9 O5 Ca 128.38(12) . .
C18 O6 Ca 134.88(13) . .
C20 O7 Ca 134.26(12) . .
O1 C1 C2 108.16(18) . .
O2 C2 C1 107.10(17) . .
O2 C3 C4 111.38(19) . .
O3 C4 C3 107.51(19) . .
O3 C5 C6 112.02(16) . .
O1 C6 C5 111.70(16) 2_644 .
O4 C7 C8 124.28(18) . .
O4 C7 C14 117.72(17) . .
C8 C7 C14 118.00(18) . .
C9 C8 C7 125.94(19) . .
O5 C9 C8 124.07(17) . .
O5 C9 C10 117.30(17) . .
C8 C9 C10 118.60(17) . .
C13 C10 C11 110.9(3) . .
C13 C10 C12 108.5(2) . .
C11 C10 C12 107.3(3) . .
C13 C10 C9 111.1(2) . .
C11 C10 C9 107.78(19) . .
C12 C10 C9 111.20(18) . .
C16 C14 C17 109.7(3) . .
C16 C14 C15 108.7(3) . .
C17 C14 C15 109.6(3) . .
C16 C14 C7 110.07(19) . .
C17 C14 C7 109.0(2) . .
C15 C14 C7 109.8(2) . .
O6 C18 C19 124.76(18) . .
O6 C18 C25 115.93(19) . .
C19 C18 C25 119.32(19) . .
C18 C19 C20 125.40(19) . .
O7 C20 C19 124.53(18) . .
O7 C20 C21 115.23(16) . .
C19 C20 C21 120.23(17) . .
C23 C21 C22 108.6(2) . .
C23 C21 C24 109.3(2) . .
C22 C21 C24 108.8(2) . .
C23 C21 C20 107.54(17) . .
C22 C21 C20 108.35(17) . .
C24 C21 C20 114.17(17) . .
C281 C25 C26 143.4(6) . .
C281 C25 C271 113.2(11) . .
C26 C25 C271 50.2(8) . .
C281 C25 C261 108.5(11) . .
C26 C25 C261 60.2(7) . .
C271 C25 C261 106.9(10) . .
C281 C25 C28 50.4(8) . .
C26 C25 C28 113.4(6) . .
C271 C25 C28 134.5(6) . .
C261 C25 C28 59.0(8) . .
C281 C25 C18 106.7(5) . .
C26 C25 C18 109.9(3) . .
C271 C25 C18 115.1(5) . .
C261 C25 C18 106.1(5) . .
C28 C25 C18 110.4(3) . .
C281 C25 C27 58.3(8) . .
C26 C25 C27 108.2(6) . .
C271 C25 C27 59.4(9) . .
C261 C25 C27 143.5(5) . .
C28 C25 C27 104.5(5) . .
C18 C25 C27 110.3(3) . .

loop_
_geom_bond_atom_site_label_1
_geom_bond_atom_site_label_2
_geom_bond_distance
_geom_bond_site_symmetry_2
Ca O6 2.2734(16) .
Ca O7 2.2917(15) .
Ca O4 2.3304(16) .
Ca O5 2.3601(14) .
Ca O2 2.5398(16) .
Ca O1 2.6016(16) .
Ca O3 2.6038(15) .
O1 C1 1.431(2) .
O1 C6 1.436(2) 2_644
O2 C2 1.424(3) .
O2 C3 1.429(3) .
O3 C4 1.418(3) .
O3 C5 1.426(3) .
O4 C7 1.248(2) .
O5 C9 1.260(2) .
O6 C18 1.253(2) .
O7 C20 1.254(2) .
C1 C2 1.487(3) .
C3 C4 1.490(4) .
C5 C6 1.508(3) .
C6 O1 1.436(2) 2_644
C7 C8 1.396(3) .
C7 C14 1.544(3) .
C8 C9 1.388(3) .
C9 C10 1.546(2) .
C10 C13 1.509(4) .
C10 C11 1.518(4) .
C10 C12 1.522(3) .
C14 C16 1.517(3) .
C14 C17 1.520(4) .
C14 C15 1.525(4) .
C18 C19 1.395(3) .
C18 C25 1.547(3) .
C19 C20 1.402(3) .
C20 C21 1.545(3) .
C21 C23 1.520(3) .
C21 C22 1.523(3) .
C21 C24 1.526(3) .
C25 C281 1.434(13) .
C25 C26 1.456(6) .
C25 C271 1.490(13) .
C25 C261 1.529(7) .
C25 C28 1.528(6) .
C25 C27 1.553(6) .
